data_1569815
loop_
_publ_author_name
'Rizzo, Floriana'
'Bosi, Ferdinando'
'Tempesta, Gioacchino'
'Agros\`i, Giovanna'

_publ_section_title
;
 Compositional Variation and Crystal-Chemical Characterization of a
 Watermelon Variety of Tourmaline from Anjanabonoina, Central Madagascar
;
_journal_issue 8
_journal_name_full Crystals
_journal_page_first 1290
_journal_paper_doi 10.3390/cryst13081290
_journal_volume 13
_journal_year 2023
_chemical_formula_sum 'Al24.24 B10.53 Ca0.74 F0.2 H10.08 Li2.27 Mn0.49 Na1.26 Oi93 Si16.47'
_chemical_formula_weight 2833.64
_space_group_crystal_system trigonal
_space_group_IT_number 160
_space_group_name_Hall 'R 3 -2"'
_space_group_name_H-M_alt 'R 3 m :H'
_atom_sites_solution_hydrogens difmap
_audit_creation_method SHELXL-2013
_cell_angle_alpha 90
_cell_angle_beta 90
_cell_angle_gamma 120
_cell_formula_units_Z 1
_cell_length_a 15.8345(2)
_cell_length_b 15.8345(2)
_cell_length_c 7.10390(10)
_cell_measurement_temperature 293(2)
_cell_volume 1542.54(4)
_computing_structure_refinement 'SHELXL-2013 (Sheldrick, 2013)'
_diffrn_ambient_temperature 293(2)
_diffrn_measured_fraction_theta_full 1.000
_diffrn_measured_fraction_theta_max 0.958
_diffrn_radiation_type MoK\a
_diffrn_radiation_wavelength 0.71073
_diffrn_reflns_av_R_equivalents 0.0149
_diffrn_reflns_av_unetI/netI 0.0113
_diffrn_reflns_Laue_measured_fraction_full 1.000
_diffrn_reflns_Laue_measured_fraction_max 0.958
_diffrn_reflns_limit_h_max 26
_diffrn_reflns_limit_h_min -26
_diffrn_reflns_limit_k_max 25
_diffrn_reflns_limit_k_min -26
_diffrn_reflns_limit_l_max 11
_diffrn_reflns_limit_l_min -11
_diffrn_reflns_number 11472
_diffrn_reflns_point_group_measured_fraction_full 1.000
_diffrn_reflns_point_group_measured_fraction_max 0.957
_diffrn_reflns_theta_full 25.242
_diffrn_reflns_theta_max 37.581
_diffrn_reflns_theta_min 2.573
_exptl_absorpt_coefficient_mu 1.060
_exptl_crystal_density_diffrn 3.050
_exptl_crystal_F_000 1588
_exptl_crystal_size_max 0.350
_exptl_crystal_size_mid 0.350
_exptl_crystal_size_min 0.290
_refine_diff_density_max 1.690
_refine_diff_density_min -0.648
_refine_diff_density_rms 0.064
_refine_ls_abs_structure_details
;
 Refined as an inversion twin.
;
_refine_ls_abs_structure_Flack 0.25(4)
_refine_ls_extinction_coef 0.0055(3)
_refine_ls_extinction_expression Fc^*^=kFc[1+0.001xFc^2^\l^3^/sin(2\q)]^-1/4^
_refine_ls_extinction_method SHELXL
_refine_ls_goodness_of_fit_ref 1.129
_refine_ls_hydrogen_treatment refxyz
_refine_ls_matrix_type full
_refine_ls_number_parameters 93
_refine_ls_number_reflns 1851
_refine_ls_number_restraints 1
_refine_ls_restrained_S_all 1.129
_refine_ls_R_factor_all 0.0162
_refine_ls_R_factor_gt 0.0161
_refine_ls_shift/su_max 0.000
_refine_ls_shift/su_mean 0.000
_refine_ls_structure_factor_coef Fsqd
_refine_ls_weighting_details 'w=1/[\s^2^(Fo^2^)+(0.0160P)^2^+2.2218P] where P=(Fo^2^+2Fc^2^)/3'
_refine_ls_weighting_scheme calc
_refine_ls_wR_factor_gt 0.0402
_refine_ls_wR_factor_ref 0.0403
_reflns_Friedel_coverage 0.986
_reflns_Friedel_fraction_full 1.000
_reflns_Friedel_fraction_max 0.957
_reflns_number_gt 1845
_reflns_number_total 1851
_reflns_threshold_expression 'I > 2\s(I)'
_cod_data_source_file m1rvc_a.cif
_cod_data_source_block m1rvc_a
_cod_original_formula_sum 'H10.08 Al24.24 B10.53 Ca0.74 F0.20 Li2.27 Mn0.49 Na1.26 Oi93 Si16.47'
_cod_database_code 1569815
_shelx_space_group_comment
;
The symmetry employed for this shelxl refinement is uniquely defined
by the following loop, which should always be used as a source of
symmetry information in preference to the above space-group names.
They are only intended as comments.
;
_shelx_estimated_absorpt_t_min 0.708
_shelx_estimated_absorpt_t_max 0.749
_shelxl_version_number 2013-4

loop_
_space_group_symop_operation_xyz
'x, y, z'
'-y, x-y, z'
'-x+y, -x, z'
'-y, -x, z'
'-x+y, y, z'
'x, x-y, z'
'x+2/3, y+1/3, z+1/3'
'-y+2/3, x-y+1/3, z+1/3'
'-x+y+2/3, -x+1/3, z+1/3'
'-y+2/3, -x+1/3, z+1/3'
'-x+y+2/3, y+1/3, z+1/3'
'x+2/3, x-y+1/3, z+1/3'
'x+1/3, y+2/3, z+2/3'
'-y+1/3, x-y+2/3, z+2/3'
'-x+y+1/3, -x+2/3, z+2/3'
'-y+1/3, -x+2/3, z+2/3'
'-x+y+1/3, y+2/3, z+2/3'
'x+1/3, x-y+2/3, z+2/3'

loop_
_atom_site_label
_atom_site_type_symbol
_atom_site_fract_x
_atom_site_fract_y
_atom_site_fract_z
_atom_site_U_iso_or_equiv
_atom_site_adp_type
_atom_site_occupancy
_atom_site_site_symmetry_order
_atom_site_calc_flag
_atom_site_refinement_flags_posn
_atom_site_refinement_flags_adp
_atom_site_refinement_flags_occupancy
_atom_site_disorder_assembly
_atom_site_disorder_group
Na Na 0.0000 0.0000 0.23765(13) 0.0117(3) Uani 0.312(13) 6 d S T P . .
Ca Ca 0.0000 0.0000 0.23765(13) 0.0117(3) Uani 0.688(13) 6 d S T P . .
LiY Li 0.12391(9) 0.06195(4) 0.63592(17) 0.0096(3) Uani 0.786(3) 2 d S T P . .
MnY Mn 0.12391(9) 0.06195(4) 0.63592(17) 0.0096(3) Uani 0.214(3) 2 d S T P . .
AlZ Al 0.29674(3) 0.25964(3) 0.61163(8) 0.00510(8) Uani 1 1 d . . . . .
B B 0.10896(7) 0.21793(14) 0.4551(3) 0.0055(3) Uani 1 2 d S T P . .
Si Si 0.19208(2) 0.19014(2) 0.0000 0.00427(7) Uani 1 1 d . . . . .
O1 OiI 0.0000 0.0000 0.7881(5) 0.0456(12) Uani 0.4124 6 d S T P . .
F1 F 0.0000 0.0000 0.7881(5) 0.0456(12) Uani 0.5876 6 d S T P . .
O2 OiI 0.05986(6) 0.11973(11) 0.4806(3) 0.0156(3) Uani 1 2 d S T P . .
O3 OiI 0.26899(13) 0.13450(6) 0.5092(2) 0.0098(2) Uani 1 2 d DS T P . .
H3 H 0.262(3) 0.1312(14) 0.376(3) 0.012 Uiso 1 2 d DS U P . .
O4 OiI 0.09214(6) 0.18429(11) 0.0750(2) 0.0072(2) Uani 1 2 d S T P . .
O5 OiI 0.18393(11) 0.09197(6) 0.0965(2) 0.0075(2) Uani 1 2 d S T P . .
O6 OiI 0.19564(7) 0.18581(7) 0.77591(15) 0.00601(15) Uani 1 1 d . . . . .
O7 OiI 0.28602(7) 0.28544(7) 0.08116(14) 0.00527(15) Uani 1 1 d . . . . .
O8 OiI 0.20965(7) 0.27007(7) 0.44156(15) 0.00645(15) Uani 1 1 d . . . . .

loop_
_atom_site_aniso_label
_atom_site_aniso_U_11
_atom_site_aniso_U_22
_atom_site_aniso_U_33
_atom_site_aniso_U_23
_atom_site_aniso_U_13
_atom_site_aniso_U_12
Na 0.0130(3) 0.0130(3) 0.0092(4) 0.000 0.000 0.00649(16)
Ca 0.0130(3) 0.0130(3) 0.0092(4) 0.000 0.000 0.00649(16)
LiY 0.0099(5) 0.0083(4) 0.0111(5) -0.00139(16) -0.0028(3) 0.0050(2)
MnY 0.0099(5) 0.0083(4) 0.0111(5) -0.00139(16) -0.0028(3) 0.0050(2)
AlZ 0.00528(15) 0.00646(16) 0.00420(14) 0.00063(12) 0.00010(11) 0.00341(13)
B 0.0063(5) 0.0046(7) 0.0050(7) 0.0005(5) 0.0003(3) 0.0023(3)
Si 0.00424(14) 0.00399(13) 0.00443(13) -0.00015(11) 0.00006(11) 0.00194(10)
O1 0.0645(19) 0.0645(19) 0.0080(13) 0.000 0.000 0.0322(10)
F1 0.0645(19) 0.0645(19) 0.0080(13) 0.000 0.000 0.0322(10)
O2 0.0238(7) 0.0025(5) 0.0135(7) 0.0006(5) 0.0003(2) 0.0013(3)
O3 0.0212(7) 0.0082(4) 0.0042(5) -0.0005(2) -0.0010(5) 0.0106(4)
O4 0.0053(3) 0.0114(6) 0.0069(5) -0.0010(4) -0.0005(2) 0.0057(3)
O5 0.0126(6) 0.0060(3) 0.0061(5) 0.0009(2) 0.0018(4) 0.0063(3)
O6 0.0056(4) 0.0072(4) 0.0036(3) 0.0003(3) 0.0007(3) 0.0020(3)
O7 0.0043(3) 0.0049(3) 0.0048(4) -0.0011(3) 0.0003(3) 0.0009(3)
O8 0.0043(3) 0.0088(4) 0.0069(4) 0.0034(3) 0.0010(3) 0.0038(3)

loop_
_atom_type_symbol
_atom_type_description
_atom_type_scat_dispersion_real
_atom_type_scat_dispersion_imag
_atom_type_scat_source
Oi OiI 0.0080 0.0060 'International Tables Vol C Tables 4.2.6.8 and 6.1.1.4'
B B 0.0013 0.0007 'International Tables Vol C Tables 4.2.6.8 and 6.1.1.4'
Na Na 0.0362 0.0249 'International Tables Vol C Tables 4.2.6.8 and 6.1.1.4'
Al Al 0.0645 0.0514 'International Tables Vol C Tables 4.2.6.8 and 6.1.1.4'
Si Si 0.0817 0.0704 'International Tables Vol C Tables 4.2.6.8 and 6.1.1.4'
H H 0.0000 0.0000 'International Tables Vol C Tables 4.2.6.8 and 6.1.1.4'
Li Li -0.0003 0.0001 'International Tables Vol C Tables 4.2.6.8 and 6.1.1.4'
Ca Ca 0.2262 0.3064 'International Tables Vol C Tables 4.2.6.8 and 6.1.1.4'
Mn Mn 0.3368 0.7283 'International Tables Vol C Tables 4.2.6.8 and 6.1.1.4'
F F 0.0171 0.0103 'International Tables Vol C Tables 4.2.6.8 and 6.1.1.4'

loop_
_geom_angle_atom_site_label_1
_geom_angle_atom_site_label_2
_geom_angle_atom_site_label_3
_geom_angle
_geom_angle_site_symmetry_1
_geom_angle_site_symmetry_3
_geom_angle_publ_flag
O2 Na O2 73.30(7) 3 . ?
O2 Na O2 73.30(7) 3 2 ?
O2 Na O2 73.30(7) . 2 ?
O2 Na O5 86.98(4) 3 . ?
O2 Na O5 86.98(4) . . ?
O2 Na O5 155.25(6) 2 . ?
O2 Na O5 86.98(4) 3 3 ?
O2 Na O5 155.25(6) . 3 ?
O2 Na O5 86.98(4) 2 3 ?
O5 Na O5 107.18(4) . 3 ?
O2 Na O5 155.25(6) 3 2 ?
O2 Na O5 86.98(4) . 2 ?
O2 Na O5 86.98(4) 2 2 ?
O5 Na O5 107.18(4) . 2 ?
O5 Na O5 107.18(4) 3 2 ?
O2 Na O4 127.93(2) 3 . ?
O2 Na O4 71.00(5) . . ?
O2 Na O4 127.93(2) 2 . ?
O5 Na O4 54.819(12) . . ?
O5 Na O4 133.75(5) 3 . ?
O5 Na O4 54.819(12) 2 . ?
O2 Na O4 127.93(2) 3 2 ?
O2 Na O4 127.93(2) . 2 ?
O2 Na O4 71.00(5) 2 2 ?
O5 Na O4 133.75(5) . 2 ?
O5 Na O4 54.818(12) 3 2 ?
O5 Na O4 54.820(12) 2 2 ?
O4 Na O4 103.92(4) . 2 ?
O2 Na O4 71.00(5) 3 3 ?
O2 Na O4 127.93(2) . 3 ?
O2 Na O4 127.93(2) 2 3 ?
O5 Na O4 54.818(12) . 3 ?
O5 Na O4 54.820(12) 3 3 ?
O5 Na O4 133.75(5) 2 3 ?
O4 Na O4 103.92(4) . 3 ?
O4 Na O4 103.92(4) 2 3 ?
O2 Na LiY 74.56(5) 3 2 ?
O2 Na LiY 37.01(3) . 2 ?
O2 Na LiY 37.01(3) 2 2 ?
O5 Na LiY 123.77(3) . 2 ?
O5 Na LiY 123.77(3) 3 2 ?
O5 Na LiY 80.69(4) 2 2 ?
O4 Na LiY 97.03(3) . 2 ?
O4 Na LiY 97.03(3) 2 2 ?
O4 Na LiY 145.56(4) 3 2 ?
O2 Na MnY 74.56(5) 3 2 ?
O2 Na MnY 37.01(3) . 2 ?
O2 Na MnY 37.01(3) 2 2 ?
O5 Na MnY 123.77(3) . 2 ?
O5 Na MnY 123.77(3) 3 2 ?
O5 Na MnY 80.69(4) 2 2 ?
O4 Na MnY 97.03(3) . 2 ?
O4 Na MnY 97.03(3) 2 2 ?
O4 Na MnY 145.56(4) 3 2 ?
LiY Na MnY 0.00(3) 2 2 ?
O2 Na MnY 37.01(3) 3 3 ?
O2 Na MnY 74.56(5) . 3 ?
O2 Na MnY 37.01(3) 2 3 ?
O5 Na MnY 123.77(3) . 3 ?
O5 Na MnY 80.69(4) 3 3 ?
O5 Na MnY 123.77(3) 2 3 ?
O4 Na MnY 145.56(4) . 3 ?
O4 Na MnY 97.03(3) 2 3 ?
O4 Na MnY 97.03(3) 3 3 ?
LiY Na MnY 52.96(4) 2 3 ?
MnY Na MnY 52.96(4) 2 3 ?
O6 LiY O6 89.78(7) 6 . ?
O6 LiY O2 89.72(5) 6 3 ?
O6 LiY O2 175.63(9) . 3 ?
O6 LiY O2 175.63(9) 6 . ?
O6 LiY O2 89.72(5) . . ?
O2 LiY O2 90.46(11) 3 . ?
O6 LiY O1 98.63(8) 6 . ?
O6 LiY O1 98.63(8) . . ?
O2 LiY O1 85.74(8) 3 . ?
O2 LiY O1 85.74(8) . . ?
O6 LiY O3 75.74(5) 6 . ?
O6 LiY O3 75.74(5) . . ?
O2 LiY O3 99.93(6) 3 . ?
O2 LiY O3 99.93(6) . . ?
O1 LiY O3 171.87(11) . . ?
O6 LiY MnY 141.66(5) 6 2 ?
O6 LiY MnY 94.51(4) . 2 ?
O2 LiY MnY 88.58(5) 3 2 ?
O2 LiY MnY 42.71(5) . 2 ?
O1 LiY MnY 43.06(6) . 2 ?
O3 LiY MnY 142.10(3) . 2 ?
O6 LiY LiY 141.66(5) 6 2 ?
O6 LiY LiY 94.51(4) . 2 ?
O2 LiY LiY 88.58(5) 3 2 ?
O2 LiY LiY 42.71(5) . 2 ?
O1 LiY LiY 43.06(6) . 2 ?
O3 LiY LiY 142.10(3) . 2 ?
MnY LiY LiY 0.00(5) 2 2 ?
O6 LiY MnY 94.51(4) 6 3 ?
O6 LiY MnY 141.66(5) . 3 ?
O2 LiY MnY 42.71(5) 3 3 ?
O2 LiY MnY 88.58(5) . 3 ?
O1 LiY MnY 43.05(6) . 3 ?
O3 LiY MnY 142.10(3) . 3 ?
MnY LiY MnY 60.0 2 3 ?
LiY LiY MnY 60.0 2 3 ?
O6 LiY LiY 94.51(4) 6 3 ?
O6 LiY LiY 141.66(5) . 3 ?
O2 LiY LiY 42.71(5) 3 3 ?
O2 LiY LiY 88.58(5) . 3 ?
O1 LiY LiY 43.05(6) . 3 ?
O3 LiY LiY 142.10(3) . 3 ?
MnY LiY LiY 60.0 2 3 ?
LiY LiY LiY 60.0 2 3 ?
MnY LiY LiY 0.00(9) 3 3 ?
O6 LiY AlZ 92.90(5) 6 . ?
O6 LiY AlZ 37.80(4) . . ?
O2 LiY AlZ 137.91(7) 3 . ?
O2 LiY AlZ 84.05(5) . . ?
O1 LiY AlZ 135.01(6) . . ?
O3 LiY AlZ 41.06(2) . . ?
MnY LiY AlZ 113.329(15) 2 . ?
LiY LiY AlZ 113.329(15) 2 . ?
MnY LiY AlZ 172.579(18) 3 . ?
LiY LiY AlZ 172.579(18) 3 . ?
O6 AlZ O8 95.44(5) . 8 ?
O6 AlZ O7 169.18(5) . 8 ?
O8 AlZ O7 95.36(5) 8 8 ?
O6 AlZ O8 91.13(5) . . ?
O8 AlZ O8 170.05(4) 8 . ?
O7 AlZ O8 78.07(4) 8 . ?
O6 AlZ O3 84.76(6) . . ?
O8 AlZ O3 95.35(6) 8 . ?
O7 AlZ O3 94.94(6) 8 . ?
O8 AlZ O3 92.68(6) . . ?
O6 AlZ O7 92.48(5) . 15 ?
O8 AlZ O7 76.68(4) 8 15 ?
O7 AlZ O7 89.31(2) 8 15 ?
O8 AlZ O7 95.62(4) . 15 ?
O3 AlZ O7 171.31(5) . 15 ?
O6 AlZ AlZ 128.62(4) . 15_554 ?
O8 AlZ AlZ 132.78(4) 8 15_554 ?
O7 AlZ AlZ 40.96(3) 8 15_554 ?
O8 AlZ AlZ 38.78(3) . 15_554 ?
O3 AlZ AlZ 103.73(4) . 15_554 ?
O7 AlZ AlZ 84.43(3) 15 15_554 ?
O6 AlZ AlZ 86.40(3) . 8 ?
O8 AlZ AlZ 39.17(3) 8 8 ?
O7 AlZ AlZ 101.60(4) 8 8 ?
O8 AlZ AlZ 134.34(4) . 8 ?
O3 AlZ AlZ 132.28(5) . 8 ?
O7 AlZ AlZ 39.14(3) 15 8 ?
AlZ AlZ AlZ 118.034(18) 15_554 8 ?
O6 AlZ LiY 40.88(4) . . ?
O8 AlZ LiY 111.25(4) 8 . ?
O7 AlZ LiY 134.05(4) 8 . ?
O8 AlZ LiY 78.56(4) . . ?
O3 AlZ LiY 47.55(5) . . ?
O7 AlZ LiY 131.98(4) 15 . ?
AlZ AlZ LiY 113.52(3) 15_554 . ?
AlZ AlZ LiY 122.88(3) 8 . ?
O2 B O8 121.41(8) . . ?
O2 B O8 121.41(8) . 5 ?
O8 B O8 117.17(16) . 5 ?
O6 Si O7 111.26(5) 1_554 . ?
O6 Si O4 112.23(6) 1_554 . ?
O7 Si O4 110.70(6) . . ?
O6 Si O5 111.30(6) 1_554 . ?
O7 Si O5 109.68(6) . . ?
O4 Si O5 101.26(8) . . ?
O6 Si LiY 32.36(4) 1_554 1_554 ?
O7 Si LiY 139.80(4) . 1_554 ?
O4 Si LiY 102.91(6) . 1_554 ?
O5 Si LiY 83.85(5) . 1_554 ?
O6 Si Na 118.90(4) 1_554 . ?
O7 Si Na 129.78(4) . . ?
O4 Si Na 52.06(5) . . ?
O5 Si Na 49.87(5) . . ?
LiY Si Na 88.33(3) 1_554 . ?
LiY O1 MnY 93.89(13) . 3 ?
LiY O1 LiY 93.89(13) . 3 ?
MnY O1 LiY 0.00(9) 3 3 ?
LiY O1 LiY 93.89(13) . 2 ?
MnY O1 LiY 93.89(13) 3 2 ?
LiY O1 LiY 93.89(13) 3 2 ?
LiY O1 MnY 93.89(13) . 2 ?
MnY O1 MnY 93.89(13) 3 2 ?
LiY O1 MnY 93.89(13) 3 2 ?
LiY O1 MnY 0.00(7) 2 2 ?
B O2 MnY 117.73(9) . 2 ?
B O2 LiY 117.73(9) . 2 ?
MnY O2 LiY 0.00(3) 2 2 ?
B O2 LiY 117.73(9) . . ?
MnY O2 LiY 94.57(10) 2 . ?
LiY O2 LiY 94.57(10) 2 . ?
B O2 Na 125.94(14) . . ?
MnY O2 Na 97.27(6) 2 . ?
LiY O2 Na 97.27(6) 2 . ?
LiY O2 Na 97.27(6) . . ?
AlZ O3 AlZ 130.04(8) . 6 ?
AlZ O3 LiY 91.38(5) . . ?
AlZ O3 LiY 91.38(5) 6 . ?
AlZ O3 H3 113.0(4) . . ?
AlZ O3 H3 113.0(4) 6 . ?
LiY O3 H3 109(2) . . ?
Si O4 Si 141.35(10) 5 . ?
Si O4 Na 100.43(6) 5 . ?
Si O4 Na 100.43(6) . . ?
Si O5 Si 130.00(9) . 6 ?
Si O5 Na 102.54(6) . . ?
Si O5 Na 102.54(6) 6 . ?
Si O6 AlZ 129.82(6) 1_556 . ?
Si O6 LiY 122.02(7) 1_556 . ?
AlZ O6 LiY 101.32(6) . . ?
Si O7 AlZ 130.06(6) . 15_554 ?
Si O7 AlZ 126.62(5) . 8_554 ?
AlZ O7 AlZ 99.89(4) 15_554 8_554 ?
B O8 AlZ 132.89(10) . 15_554 ?
B O8 AlZ 124.94(10) . . ?
AlZ O8 AlZ 102.05(5) 15_554 . ?

loop_
_geom_bond_atom_site_label_1
_geom_bond_atom_site_label_2
_geom_bond_distance
_geom_bond_site_symmetry_2
_geom_bond_publ_flag
Na O2 2.3818(18) 3 ?
Na O2 2.3819(18) . ?
Na O2 2.3819(18) 2 ?
Na O5 2.7142(15) . ?
Na O5 2.7142(15) 3 ?
Na O5 2.7142(15) 2 ?
Na O4 2.7788(16) . ?
Na O4 2.7788(16) 2 ?
Na O4 2.7788(16) 3 ?
Na LiY 3.3003(14) 2 ?
Na MnY 3.3003(14) 2 ?
Na MnY 3.3003(14) 3 ?
LiY O6 1.9742(13) 6 ?
LiY O6 1.9743(13) . ?
LiY O2 2.0027(14) 3 ?
LiY O2 2.0027(14) . ?
LiY O1 2.014(2) . ?
LiY O3 2.184(2) . ?
LiY MnY 2.943(2) 2 ?
LiY LiY 2.943(2) 2 ?
LiY MnY 2.943(2) 3 ?
LiY LiY 2.943(2) 3 ?
LiY AlZ 2.9583(10) . ?
AlZ O6 1.8493(10) . ?
AlZ O8 1.8860(10) 8 ?
AlZ O7 1.8870(10) 8 ?
AlZ O8 1.9017(10) . ?
AlZ O3 1.9438(8) . ?
AlZ O7 1.9595(10) 15 ?
AlZ AlZ 2.9447(4) 15_554 ?
AlZ AlZ 2.9447(4) 8 ?
B O2 1.359(3) . ?
B O8 1.3843(14) . ?
B O8 1.3844(14) 5 ?
Si O6 1.5956(10) 1_554 ?
Si O7 1.6055(10) . ?
Si O4 1.6277(6) . ?
Si O5 1.6441(7) . ?
Si LiY 3.1280(11) 1_554 ?
O1 MnY 2.014(2) 3 ?
O1 LiY 2.014(2) 3 ?
O1 LiY 2.014(2) 2 ?
O1 MnY 2.014(2) 2 ?
O2 MnY 2.0027(14) 2 ?
O2 LiY 2.0027(14) 2 ?
O3 AlZ 1.9438(8) 6 ?
O3 H3 0.95(2) . ?
O4 Si 1.6277(6) 5 ?
O5 Si 1.6442(7) 6 ?
O6 Si 1.5956(10) 1_556 ?
O7 AlZ 1.8870(10) 15_554 ?
O7 AlZ 1.9595(10) 8_554 ?
O8 AlZ 1.8860(10) 15_554 ?
